data_7712244
loop_
_publ_author_name
'Chiu, Weiling'
'Nadeau, Ben E.'
'Patrick, Brian O.'
'Love, Jennifer'

_publ_section_title
;
 Investigating the Mechanism of Ni-Mediated Trifluoromethylthiolation of
 Aryl Halides using AgSCF3
;
_journal_name_full 'Dalton Transactions'
_journal_paper_doi 10.1039/D2DT03758K
_journal_year 2023
_chemical_formula_moiety 'C39 H46 Cl N3 Ni O'
_chemical_formula_sum 'C39 H46 Cl N3 Ni O'
_chemical_formula_weight 666.95
_space_group_crystal_system monoclinic
_space_group_IT_number 14
_space_group_name_Hall '-P 2ybc'
_space_group_name_H-M_alt 'P 1 21/c 1'
_atom_sites_solution_hydrogens geom
_atom_sites_solution_primary dual
_audit_creation_date 2020-10-26
_audit_creation_method
;
Olex2 1.3
(compiled 2020.07.31 svn.rc2a77460 for OlexSys, GUI svn.r6145)
;
_audit_update_record
;
2023-01-09 deposited with the CCDC.	2023-01-31 downloaded from the CCDC.
;
_cell_angle_alpha 90
_cell_angle_beta 99.6570(10)
_cell_angle_gamma 90
_cell_formula_units_Z 4
_cell_length_a 14.7071(4)
_cell_length_b 15.4345(4)
_cell_length_c 15.4090(4)
_cell_measurement_reflns_used 9863
_cell_measurement_temperature 133(2)
_cell_measurement_theta_max 30.51
_cell_measurement_theta_min 2.48
_cell_volume 3448.23(16)
_computing_cell_refinement 'SAINT V8.40A (Bruker, 2019)'
_computing_data_collection APEX3
_computing_data_reduction 'SAINT V8.40A (Bruker, 2019)'
_computing_molecular_graphics 'Olex2 1.3 (Dolomanov et al., 2009)'
_computing_publication_material 'Olex2 1.3 (Dolomanov et al., 2009)'
_computing_structure_refinement 'XL  (Sheldrick, 2008)'
_computing_structure_solution 'SHELXT 2018/2 (Sheldrick, 2018)'
_diffrn_ambient_temperature 133(2)
_diffrn_detector 'Bruker APEX2 area detector'
_diffrn_detector_area_resol_mean 7.9
_diffrn_detector_type 'CCD area detector'
_diffrn_measured_fraction_theta_full 1.000
_diffrn_measured_fraction_theta_max 0.997
_diffrn_measurement_device 'Bruker-Nonius Kappa diffractometer'
_diffrn_measurement_device_type 'Bruker APEX II area detector'
_diffrn_measurement_method '\f and \w scans'
_diffrn_radiation_monochromator 'mirror optics'
_diffrn_radiation_probe x-ray
_diffrn_radiation_type MoK\a
_diffrn_radiation_wavelength 0.71073
_diffrn_reflns_av_R_equivalents 0.0369
_diffrn_reflns_av_unetI/netI 0.0327
_diffrn_reflns_Laue_measured_fraction_full 1.000
_diffrn_reflns_Laue_measured_fraction_max 0.997
_diffrn_reflns_limit_h_max 20
_diffrn_reflns_limit_h_min -19
_diffrn_reflns_limit_k_max 22
_diffrn_reflns_limit_k_min -21
_diffrn_reflns_limit_l_max 21
_diffrn_reflns_limit_l_min -21
_diffrn_reflns_number 45912
_diffrn_reflns_point_group_measured_fraction_full 1.000
_diffrn_reflns_point_group_measured_fraction_max 0.997
_diffrn_reflns_theta_full 25.242
_diffrn_reflns_theta_max 30.508
_diffrn_reflns_theta_min 1.881
_diffrn_source 'microsource sealed X-ray tube'
_diffrn_source_current 0.99
_diffrn_source_power 0.0495
_diffrn_source_type 'Incoatec I\ms'
_diffrn_source_voltage 50.0
_diffrn_standards_number 0
_exptl_absorpt_coefficient_mu 0.675
_exptl_absorpt_correction_T_max 0.922
_exptl_absorpt_correction_T_min 0.862
_exptl_absorpt_correction_type multi-scan
_exptl_absorpt_process_details
;
SADABS-2016/2 (Bruker, 2016/2) was used for absorption correction.
wR2(int) was 0.0918 before and 0.0439 after correction.
The ratio of minimum to maximum transmission is 0.9342.
The \l/2 correction factor is not present.
;
_exptl_crystal_colour yellow
_exptl_crystal_colour_primary yellow
_exptl_crystal_density_diffrn 1.285
_exptl_crystal_description prism
_exptl_crystal_F_000 1416
_exptl_crystal_recrystallization_method 'The material was recrystallised from THF by slow evaporation'
_exptl_crystal_size_max 0.4
_exptl_crystal_size_mid 0.2
_exptl_crystal_size_min 0.12
_refine_diff_density_max 0.387
_refine_diff_density_min -0.291
_refine_diff_density_rms 0.055
_refine_ls_extinction_method none
_refine_ls_goodness_of_fit_ref 1.028
_refine_ls_hydrogen_treatment constr
_refine_ls_matrix_type full
_refine_ls_number_parameters 439
_refine_ls_number_reflns 10490
_refine_ls_number_restraints 0
_refine_ls_restrained_S_all 1.028
_refine_ls_R_factor_all 0.0484
_refine_ls_R_factor_gt 0.0337
_refine_ls_shift/su_max 0.003
_refine_ls_shift/su_mean 0.000
_refine_ls_structure_factor_coef Fsqd
_refine_ls_weighting_details 'w=1/[\s^2^(Fo^2^)+(0.0336P)^2^+1.2683P] where P=(Fo^2^+2Fc^2^)/3'
_refine_ls_weighting_scheme calc
_refine_ls_wR_factor_gt 0.0763
_refine_ls_wR_factor_ref 0.0834
_reflns_Friedel_coverage 0.000
_reflns_number_gt 8323
_reflns_number_total 10490
_reflns_threshold_expression 'I > 2\s(I)'
_cod_data_source_file d2dt03758k2.cif
_cod_data_source_block jl338
_cod_database_code 7712244
_shelx_shelxl_version_number 2018/3
_shelx_space_group_comment
;
The symmetry employed for this shelxl refinement is uniquely defined
by the following loop, which should always be used as a source of
symmetry information in preference to the above space-group names.
They are only intended as comments.
;
_shelx_estimated_absorpt_t_max 0.923
_shelx_estimated_absorpt_t_min 0.774
_olex2_refinement_description
;
1. Fixed Uiso
 At 1.2 times of:
  All C(H) groups
 At 1.5 times of:
  All C(H,H,H) groups
2. Uiso/Uaniso restraints and constraints
Uanis(C34A) = Uanis(C34)
3. Others
 Sof(C36A)=Sof(H36D)=Sof(H36E)=Sof(H36F)=Sof(C35A)=Sof(H35D)=Sof(H35E)=
 Sof(H35F)=Sof(C34A)=Sof(H34A)=1-FVAR(1)
 Sof(C34)=Sof(H34)=Sof(C35)=Sof(H35A)=Sof(H35B)=Sof(H35C)=Sof(C36)=Sof(H36A)=
 Sof(H36B)=Sof(H36C)=FVAR(1)
4.a Ternary CH refined with riding coordinates:
 C22(H22), C25(H25), C34(H34), C37(H37), C34A(H34A)
4.b Aromatic/amide H refined with riding coordinates:
 C2(H2), C3(H3), C5(H5), C8(H8), C9(H9), C10(H10), C11(H11), C14(H14),
 C15(H15), C18(H18), C19(H19), C20(H20), C30(H30), C31(H31), C32(H32)
4.c Idealised Me refined as rotating group:
 C12(H12A,H12B,H12C), C23(H23A,H23B,H23C), C24(H24A,H24B,H24C), C26(H26A,H26B,
 H26C), C27(H27A,H27B,H27C), C35(H35A,H35B,H35C), C36(H36A,H36B,H36C), C38(H38A,
 H38B,H38C), C39(H39A,H39B,H39C), C36A(H36D,H36E,H36F), C35A(H35D,H35E,H35F)
;
_olex2_diffrn_ambient_temperature_device Kryoflex
_olex2_exptl_crystal_mounting_method 'The crystal was mounted on a mylar loop in oil'
_olex2_submission_original_sample_id 'WC 786'
_olex2_submission_special_instructions 'No special instructions were received'

loop_
_space_group_symop_operation_xyz
'x, y, z'
'-x, y+1/2, -z+1/2'
'-x, -y, -z'
'x, -y-1/2, z-1/2'

loop_
_atom_site_label
_atom_site_type_symbol
_atom_site_fract_x
_atom_site_fract_y
_atom_site_fract_z
_atom_site_U_iso_or_equiv
_atom_site_adp_type
_atom_site_occupancy
_atom_site_site_symmetry_order
_atom_site_calc_flag
_atom_site_refinement_flags_posn
_atom_site_refinement_flags_adp
_atom_site_refinement_flags_occupancy
_atom_site_disorder_assembly
_atom_site_disorder_group
Ni1 Ni 0.32095(2) 0.52661(2) 0.79341(2) 0.01635(5) Uani 1 1 d . . . . .
Cl1 Cl 0.21882(2) 0.62099(2) 0.83027(3) 0.02797(8) Uani 1 1 d . . . . .
O1 O 0.64658(8) 0.31756(8) 0.70547(9) 0.0426(3) Uani 1 1 d . . . . .
N1 N 0.42397(7) 0.57660(7) 0.87502(7) 0.0184(2) Uani 1 1 d . . . . .
N2 N 0.17532(7) 0.48385(7) 0.64497(7) 0.0167(2) Uani 1 1 d . . . . .
N3 N 0.19907(7) 0.38002(7) 0.73992(7) 0.0148(2) Uani 1 1 d . . . . .
C1 C 0.41440(8) 0.45581(9) 0.75765(9) 0.0184(2) Uani 1 1 d . . . . .
C2 C 0.41264(9) 0.39944(9) 0.68576(9) 0.0220(3) Uani 1 1 d . . . . .
H2 H 0.355752 0.390275 0.647476 0.026 Uiso 1 1 calc R U . . .
C3 C 0.49059(10) 0.35661(10) 0.66841(10) 0.0266(3) Uani 1 1 d . . . . .
H3 H 0.486865 0.320659 0.617893 0.032 Uiso 1 1 calc R U . . .
C4 C 0.57471(10) 0.36641(10) 0.72535(11) 0.0283(3) Uani 1 1 d . . . . .
C5 C 0.58061(9) 0.42240(10) 0.79589(10) 0.0253(3) Uani 1 1 d . . . . .
H5 H 0.637702 0.430514 0.834173 0.030 Uiso 1 1 calc R U . . .
C6 C 0.50139(9) 0.46737(9) 0.81067(9) 0.0189(2) Uani 1 1 d . . . . .
C7 C 0.50483(8) 0.53263(8) 0.87961(9) 0.0180(2) Uani 1 1 d . . . . .
C8 C 0.58040(9) 0.55143(9) 0.94415(9) 0.0219(3) Uani 1 1 d . . . . .
H8 H 0.635843 0.519165 0.947104 0.026 Uiso 1 1 calc R U . . .
C9 C 0.57460(10) 0.61706(9) 1.00386(9) 0.0243(3) Uani 1 1 d . . . . .
H9 H 0.625287 0.629774 1.048908 0.029 Uiso 1 1 calc R U . . .
C10 C 0.49355(10) 0.66392(9) 0.99680(10) 0.0268(3) Uani 1 1 d . . . . .
H10 H 0.488458 0.710696 1.035770 0.032 Uiso 1 1 calc R U . . .
C11 C 0.41974(10) 0.64179(9) 0.93211(9) 0.0242(3) Uani 1 1 d . . . . .
H11 H 0.364091 0.673931 0.927984 0.029 Uiso 1 1 calc R U . . .
C12 C 0.73238(12) 0.32357(15) 0.76501(16) 0.0561(6) Uani 1 1 d . . . . .
H12A H 0.777142 0.283647 0.746246 0.084 Uiso 1 1 calc R U . . .
H12B H 0.722756 0.308189 0.824506 0.084 Uiso 1 1 calc R U . . .
H12C H 0.755917 0.382967 0.764989 0.084 Uiso 1 1 calc R U . . .
C13 C 0.22780(8) 0.46234(8) 0.72420(8) 0.0154(2) Uani 1 1 d . . . . .
C14 C 0.11691(9) 0.41567(9) 0.61262(9) 0.0196(3) Uani 1 1 d . . . . .
H14 H 0.074816 0.414982 0.558635 0.024 Uiso 1 1 calc R U . . .
C15 C 0.13119(8) 0.35149(9) 0.67172(8) 0.0178(2) Uani 1 1 d . . . . .
H15 H 0.100875 0.296930 0.667921 0.021 Uiso 1 1 calc R U . . .
C16 C 0.21882(8) 0.33135(8) 0.82183(8) 0.0156(2) Uani 1 1 d . . . . .
C17 C 0.17561(9) 0.35822(9) 0.89241(9) 0.0194(3) Uani 1 1 d . . . . .
C18 C 0.18922(9) 0.30697(10) 0.96820(9) 0.0238(3) Uani 1 1 d . . . . .
H18 H 0.161117 0.323471 1.016880 0.029 Uiso 1 1 calc R U . . .
C19 C 0.24258(10) 0.23285(10) 0.97406(9) 0.0262(3) Uani 1 1 d . . . . .
H19 H 0.251638 0.199554 1.026657 0.031 Uiso 1 1 calc R U . . .
C20 C 0.28266(9) 0.20727(9) 0.90352(9) 0.0231(3) Uani 1 1 d . . . . .
H20 H 0.319158 0.156171 0.908280 0.028 Uiso 1 1 calc R U . . .
C21 C 0.27087(8) 0.25482(9) 0.82494(8) 0.0181(2) Uani 1 1 d . . . . .
C22 C 0.11178(9) 0.43642(9) 0.88642(9) 0.0230(3) Uani 1 1 d . . . . .
H22 H 0.129384 0.476266 0.840828 0.028 Uiso 1 1 calc R U . . .
C23 C 0.01110(10) 0.40924(11) 0.85559(12) 0.0316(3) Uani 1 1 d . . . . .
H23A H 0.006084 0.377890 0.799681 0.047 Uiso 1 1 calc R U . . .
H23B H -0.028108 0.460922 0.847442 0.047 Uiso 1 1 calc R U . . .
H23C H -0.008927 0.371547 0.899973 0.047 Uiso 1 1 calc R U . . .
C24 C 0.12177(13) 0.48707(12) 0.97318(12) 0.0384(4) Uani 1 1 d . . . . .
H24A H 0.097904 0.452123 1.017476 0.058 Uiso 1 1 calc R U . . .
H24B H 0.086764 0.541246 0.963661 0.058 Uiso 1 1 calc R U . . .
H24C H 0.187007 0.500189 0.993804 0.058 Uiso 1 1 calc R U . . .
C25 C 0.31127(9) 0.21903(9) 0.74784(9) 0.0209(3) Uani 1 1 d . . . . .
H25 H 0.306102 0.264634 0.701176 0.025 Uiso 1 1 calc R U . . .
C26 C 0.25717(10) 0.13903(10) 0.70902(10) 0.0288(3) Uani 1 1 d . . . . .
H26A H 0.262160 0.093269 0.753652 0.043 Uiso 1 1 calc R U . . .
H26B H 0.282643 0.118233 0.657989 0.043 Uiso 1 1 calc R U . . .
H26C H 0.192174 0.154514 0.690615 0.043 Uiso 1 1 calc R U . . .
C27 C 0.41350(10) 0.19530(11) 0.77459(11) 0.0299(3) Uani 1 1 d . . . . .
H27A H 0.446988 0.244639 0.804638 0.045 Uiso 1 1 calc R U . . .
H27B H 0.439549 0.180813 0.721899 0.045 Uiso 1 1 calc R U . . .
H27C H 0.419226 0.145283 0.814322 0.045 Uiso 1 1 calc R U . . .
C28 C 0.16002(9) 0.56876(9) 0.60350(9) 0.0200(3) Uani 1 1 d . . . . .
C29 C 0.22034(10) 0.60111(10) 0.55016(10) 0.0255(3) Uani 1 1 d . . . . .
C30 C 0.19420(11) 0.67704(10) 0.50254(11) 0.0324(3) Uani 1 1 d . . . . .
H30 H 0.234189 0.700891 0.466344 0.039 Uiso 1 1 calc R U . . .
C31 C 0.11181(12) 0.71786(10) 0.50706(11) 0.0351(4) Uani 1 1 d . . . . .
H31 H 0.094214 0.767807 0.472240 0.042 Uiso 1 1 calc R U . . .
C32 C 0.05460(11) 0.68587(10) 0.56257(11) 0.0311(3) Uani 1 1 d . . . . .
H32 H -0.001357 0.715245 0.566379 0.037 Uiso 1 1 calc R U . . .
C33 C 0.07755(9) 0.61132(9) 0.61301(9) 0.0232(3) Uani 1 1 d . . . . .
C34 C 0.3087(4) 0.5540(4) 0.5416(4) 0.0264(8) Uani 0.720(12) 1 d . . P A 1
H34 H 0.309219 0.497450 0.573314 0.032 Uiso 0.720(12) 1 calc R U P A 1
C35 C 0.3208(3) 0.5352(3) 0.4451(3) 0.0378(8) Uani 0.720(12) 1 d . . P A 1
H35A H 0.268676 0.500408 0.416043 0.057 Uiso 0.720(12) 1 calc R U P A 1
H35B H 0.378350 0.503298 0.444948 0.057 Uiso 0.720(12) 1 calc R U P A 1
H35C H 0.322863 0.590032 0.413419 0.057 Uiso 0.720(12) 1 calc R U P A 1
C36 C 0.3913(2) 0.6078(4) 0.5862(3) 0.0450(9) Uani 0.720(12) 1 d . . P A 1
H36A H 0.391779 0.663779 0.556223 0.068 Uiso 0.720(12) 1 calc R U P A 1
H36B H 0.448655 0.576621 0.582667 0.068 Uiso 0.720(12) 1 calc R U P A 1
H36C H 0.386297 0.617330 0.648054 0.068 Uiso 0.720(12) 1 calc R U P A 1
C37 C 0.01567(9) 0.58125(10) 0.67676(10) 0.0250(3) Uani 1 1 d . . . . .
H37 H 0.050526 0.537010 0.716581 0.030 Uiso 1 1 calc R U . . .
C38 C -0.07381(10) 0.53840(11) 0.62990(11) 0.0322(3) Uani 1 1 d . . . . .
H38A H -0.110296 0.580902 0.591604 0.048 Uiso 1 1 calc R U . . .
H38B H -0.109621 0.517492 0.673880 0.048 Uiso 1 1 calc R U . . .
H38C H -0.058455 0.489529 0.594414 0.048 Uiso 1 1 calc R U . . .
C39 C -0.00842(11) 0.65623(11) 0.73434(11) 0.0348(4) Uani 1 1 d . . . . .
H39A H 0.047980 0.687594 0.758925 0.052 Uiso 1 1 calc R U . . .
H39B H -0.037276 0.633138 0.782369 0.052 Uiso 1 1 calc R U . . .
H39C H -0.051335 0.695831 0.698462 0.052 Uiso 1 1 calc R U . . .
C36A C 0.3916(5) 0.6381(7) 0.5542(8) 0.032(2) Uani 0.280(12) 1 d . . P A 2
H36D H 0.380228 0.672379 0.499981 0.048 Uiso 0.280(12) 1 calc R U P A 2
H36E H 0.452528 0.610788 0.560059 0.048 Uiso 0.280(12) 1 calc R U P A 2
H36F H 0.389597 0.675981 0.604900 0.048 Uiso 0.280(12) 1 calc R U P A 2
C35A C 0.3127(6) 0.5104(8) 0.4752(10) 0.038(3) Uani 0.280(12) 1 d . . P A 2
H35D H 0.266158 0.466166 0.480502 0.057 Uiso 0.280(12) 1 calc R U P A 2
H35E H 0.372410 0.482500 0.474634 0.057 Uiso 0.280(12) 1 calc R U P A 2
H35F H 0.294404 0.542844 0.420364 0.057 Uiso 0.280(12) 1 calc R U P A 2
C34A C 0.3203(11) 0.5705(11) 0.5509(13) 0.0264(8) Uani 0.280(12) 1 d . . P A 2
H34A H 0.337595 0.534511 0.605094 0.032 Uiso 0.280(12) 1 calc R U P A 2

loop_
_atom_site_aniso_label
_atom_site_aniso_U_11
_atom_site_aniso_U_22
_atom_site_aniso_U_33
_atom_site_aniso_U_23
_atom_site_aniso_U_13
_atom_site_aniso_U_12
Ni1 0.01381(8) 0.01665(8) 0.01766(8) -0.00183(6) -0.00009(6) -0.00089(6)
Cl1 0.01951(15) 0.02280(17) 0.0404(2) -0.00949(15) 0.00161(13) 0.00143(12)
O1 0.0233(5) 0.0466(8) 0.0569(8) -0.0212(6) 0.0043(5) 0.0097(5)
N1 0.0186(5) 0.0167(5) 0.0188(5) -0.0004(4) -0.0003(4) -0.0023(4)
N2 0.0150(5) 0.0173(5) 0.0170(5) 0.0005(4) 0.0006(4) 0.0000(4)
N3 0.0137(4) 0.0170(5) 0.0134(5) -0.0011(4) 0.0010(4) -0.0003(4)
C1 0.0162(5) 0.0201(6) 0.0184(6) 0.0009(5) 0.0017(5) -0.0017(4)
C2 0.0201(6) 0.0242(7) 0.0211(6) -0.0032(5) 0.0016(5) -0.0022(5)
C3 0.0262(7) 0.0280(7) 0.0264(7) -0.0077(6) 0.0064(6) -0.0010(6)
C4 0.0198(6) 0.0286(8) 0.0372(8) -0.0058(6) 0.0071(6) 0.0030(5)
C5 0.0168(6) 0.0282(7) 0.0301(7) -0.0030(6) 0.0012(5) 0.0002(5)
C6 0.0165(5) 0.0204(6) 0.0195(6) 0.0011(5) 0.0025(5) -0.0013(5)
C7 0.0166(5) 0.0196(6) 0.0177(6) 0.0023(5) 0.0022(4) -0.0037(5)
C8 0.0174(6) 0.0256(7) 0.0214(7) 0.0032(5) -0.0002(5) -0.0048(5)
C9 0.0244(6) 0.0254(7) 0.0207(7) 0.0011(5) -0.0034(5) -0.0094(5)
C10 0.0321(7) 0.0223(7) 0.0237(7) -0.0045(6) -0.0022(6) -0.0040(6)
C11 0.0259(7) 0.0198(7) 0.0249(7) -0.0025(5) -0.0014(5) 0.0000(5)
C12 0.0249(8) 0.0596(13) 0.0794(16) -0.0287(12) -0.0038(9) 0.0174(8)
C13 0.0132(5) 0.0179(6) 0.0155(6) -0.0010(5) 0.0034(4) 0.0017(4)
C14 0.0175(6) 0.0222(6) 0.0177(6) -0.0021(5) -0.0016(5) -0.0016(5)
C15 0.0162(5) 0.0197(6) 0.0166(6) -0.0026(5) -0.0003(4) -0.0020(5)
C16 0.0151(5) 0.0168(6) 0.0140(6) -0.0002(5) 0.0001(4) -0.0020(4)
C17 0.0189(6) 0.0216(6) 0.0178(6) -0.0030(5) 0.0029(5) -0.0022(5)
C18 0.0260(7) 0.0298(7) 0.0163(6) -0.0014(5) 0.0055(5) -0.0033(5)
C19 0.0305(7) 0.0288(8) 0.0179(7) 0.0049(6) 0.0000(5) -0.0044(6)
C20 0.0246(6) 0.0212(7) 0.0220(7) 0.0022(5) -0.0007(5) 0.0012(5)
C21 0.0169(5) 0.0189(6) 0.0176(6) -0.0012(5) 0.0000(4) -0.0012(5)
C22 0.0237(6) 0.0239(7) 0.0228(7) -0.0036(6) 0.0082(5) 0.0018(5)
C23 0.0228(7) 0.0323(8) 0.0407(9) 0.0004(7) 0.0085(6) 0.0038(6)
C24 0.0448(9) 0.0405(10) 0.0321(9) -0.0125(7) 0.0126(7) 0.0071(8)
C25 0.0205(6) 0.0205(6) 0.0213(7) -0.0011(5) 0.0027(5) 0.0042(5)
C26 0.0310(7) 0.0277(8) 0.0276(8) -0.0088(6) 0.0049(6) 0.0004(6)
C27 0.0222(7) 0.0341(8) 0.0331(8) 0.0013(7) 0.0033(6) 0.0077(6)
C28 0.0207(6) 0.0180(6) 0.0196(6) 0.0030(5) -0.0016(5) -0.0003(5)
C29 0.0236(6) 0.0269(7) 0.0249(7) 0.0052(6) 0.0004(5) -0.0032(5)
C30 0.0364(8) 0.0280(8) 0.0320(8) 0.0086(7) 0.0034(6) -0.0072(6)
C31 0.0474(9) 0.0210(7) 0.0343(9) 0.0088(6) -0.0007(7) 0.0015(7)
C32 0.0343(8) 0.0230(7) 0.0338(8) 0.0032(6) -0.0007(6) 0.0065(6)
C33 0.0234(6) 0.0207(7) 0.0237(7) -0.0008(5) -0.0011(5) 0.0014(5)
C34 0.0161(17) 0.028(2) 0.0352(18) 0.0091(17) 0.0044(12) -0.0094(12)
C35 0.0332(15) 0.045(2) 0.0385(19) -0.0015(14) 0.0139(12) -0.0047(13)
C36 0.0309(13) 0.055(2) 0.048(2) 0.0049(19) 0.0013(13) -0.0148(14)
C37 0.0199(6) 0.0288(7) 0.0255(7) 0.0016(6) 0.0014(5) 0.0054(5)
C38 0.0224(7) 0.0386(9) 0.0339(8) 0.0035(7) 0.0003(6) 0.0011(6)
C39 0.0261(7) 0.0410(9) 0.0367(9) -0.0060(7) 0.0034(6) 0.0116(7)
C36A 0.022(3) 0.034(4) 0.039(5) -0.003(3) 0.002(3) -0.009(3)
C35A 0.022(3) 0.038(5) 0.055(7) -0.017(4) 0.011(4) -0.006(3)
C34A 0.0161(17) 0.028(2) 0.0352(18) 0.0091(17) 0.0044(12) -0.0094(12)

loop_
_atom_type_symbol
_atom_type_description
_atom_type_scat_dispersion_real
_atom_type_scat_dispersion_imag
_atom_type_scat_source
C C 0.0033 0.0016 'International Tables Vol C Tables 4.2.6.8 and 6.1.1.4'
H H 0.0000 0.0000 'International Tables Vol C Tables 4.2.6.8 and 6.1.1.4'
Cl Cl 0.1484 0.1585 'International Tables Vol C Tables 4.2.6.8 and 6.1.1.4'
N N 0.0061 0.0033 'International Tables Vol C Tables 4.2.6.8 and 6.1.1.4'
Ni Ni 0.3393 1.1124 'International Tables Vol C Tables 4.2.6.8 and 6.1.1.4'
O O 0.0106 0.0060 'International Tables Vol C Tables 4.2.6.8 and 6.1.1.4'

loop_
_geom_angle_atom_site_label_1
_geom_angle_atom_site_label_2
_geom_angle_atom_site_label_3
_geom_angle
_geom_angle_site_symmetry_1
_geom_angle_site_symmetry_3
_geom_angle_publ_flag
N1 Ni1 Cl1 93.48(3) . . ?
C1 Ni1 Cl1 174.17(4) . . ?
C1 Ni1 N1 83.91(5) . . ?
C13 Ni1 Cl1 91.79(4) . . ?
C13 Ni1 N1 171.03(5) . . ?
C13 Ni1 C1 91.47(5) . . ?
C4 O1 C12 116.70(13) . . ?
C7 N1 Ni1 114.34(9) . . ?
C11 N1 Ni1 126.82(9) . . ?
C11 N1 C7 118.37(11) . . ?
C13 N2 C14 110.86(11) . . ?
C13 N2 C28 129.04(11) . . ?
C14 N2 C28 118.70(10) . . ?
C13 N3 C15 111.22(10) . . ?
C13 N3 C16 127.43(10) . . ?
C15 N3 C16 120.28(10) . . ?
C2 C1 Ni1 131.55(10) . . ?
C2 C1 C6 115.48(12) . . ?
C6 C1 Ni1 112.83(10) . . ?
C1 C2 H2 118.7 . . ?
C3 C2 C1 122.70(12) . . ?
C3 C2 H2 118.7 . . ?
C2 C3 H3 120.0 . . ?
C2 C3 C4 119.97(13) . . ?
C4 C3 H3 120.0 . . ?
O1 C4 C3 115.65(14) . . ?
O1 C4 C5 124.76(13) . . ?
C5 C4 C3 119.58(13) . . ?
C4 C5 H5 120.3 . . ?
C4 C5 C6 119.47(13) . . ?
C6 C5 H5 120.3 . . ?
C1 C6 C7 115.27(11) . . ?
C5 C6 C1 122.66(13) . . ?
C5 C6 C7 122.01(12) . . ?
N1 C7 C6 112.54(11) . . ?
N1 C7 C8 121.28(12) . . ?
C8 C7 C6 126.17(12) . . ?
C7 C8 H8 120.1 . . ?
C9 C8 C7 119.86(13) . . ?
C9 C8 H8 120.1 . . ?
C8 C9 H9 120.7 . . ?
C8 C9 C10 118.69(13) . . ?
C10 C9 H9 120.7 . . ?
C9 C10 H10 120.4 . . ?
C9 C10 C11 119.20(14) . . ?
C11 C10 H10 120.4 . . ?
N1 C11 C10 122.52(13) . . ?
N1 C11 H11 118.7 . . ?
C10 C11 H11 118.7 . . ?
O1 C12 H12A 109.5 . . ?
O1 C12 H12B 109.5 . . ?
O1 C12 H12C 109.5 . . ?
H12A C12 H12B 109.5 . . ?
H12A C12 H12C 109.5 . . ?
H12B C12 H12C 109.5 . . ?
N2 C13 Ni1 128.86(9) . . ?
N2 C13 N3 103.72(10) . . ?
N3 C13 Ni1 127.37(9) . . ?
N2 C14 H14 126.3 . . ?
C15 C14 N2 107.34(11) . . ?
C15 C14 H14 126.3 . . ?
N3 C15 H15 126.6 . . ?
C14 C15 N3 106.86(11) . . ?
C14 C15 H15 126.6 . . ?
C17 C16 N3 117.81(11) . . ?
C21 C16 N3 119.48(11) . . ?
C21 C16 C17 122.31(12) . . ?
C16 C17 C22 122.63(12) . . ?
C18 C17 C16 117.26(12) . . ?
C18 C17 C22 120.01(12) . . ?
C17 C18 H18 119.2 . . ?
C19 C18 C17 121.58(13) . . ?
C19 C18 H18 119.2 . . ?
C18 C19 H19 120.0 . . ?
C20 C19 C18 119.93(13) . . ?
C20 C19 H19 120.0 . . ?
C19 C20 H20 119.2 . . ?
C19 C20 C21 121.61(13) . . ?
C21 C20 H20 119.2 . . ?
C16 C21 C25 124.19(12) . . ?
C20 C21 C16 117.24(12) . . ?
C20 C21 C25 118.52(12) . . ?
C17 C22 H22 107.5 . . ?
C17 C22 C23 110.79(12) . . ?
C17 C22 C24 112.53(12) . . ?
C23 C22 H22 107.5 . . ?
C24 C22 H22 107.5 . . ?
C24 C22 C23 110.81(12) . . ?
C22 C23 H23A 109.5 . . ?
C22 C23 H23B 109.5 . . ?
C22 C23 H23C 109.5 . . ?
H23A C23 H23B 109.5 . . ?
H23A C23 H23C 109.5 . . ?
H23B C23 H23C 109.5 . . ?
C22 C24 H24A 109.5 . . ?
C22 C24 H24B 109.5 . . ?
C22 C24 H24C 109.5 . . ?
H24A C24 H24B 109.5 . . ?
H24A C24 H24C 109.5 . . ?
H24B C24 H24C 109.5 . . ?
C21 C25 H25 108.3 . . ?
C21 C25 C26 110.62(11) . . ?
C21 C25 C27 111.77(11) . . ?
C26 C25 H25 108.3 . . ?
C26 C25 C27 109.45(12) . . ?
C27 C25 H25 108.3 . . ?
C25 C26 H26A 109.5 . . ?
C25 C26 H26B 109.5 . . ?
C25 C26 H26C 109.5 . . ?
H26A C26 H26B 109.5 . . ?
H26A C26 H26C 109.5 . . ?
H26B C26 H26C 109.5 . . ?
C25 C27 H27A 109.5 . . ?
C25 C27 H27B 109.5 . . ?
C25 C27 H27C 109.5 . . ?
H27A C27 H27B 109.5 . . ?
H27A C27 H27C 109.5 . . ?
H27B C27 H27C 109.5 . . ?
C29 C28 N2 120.78(12) . . ?
C29 C28 C33 122.46(13) . . ?
C33 C28 N2 116.46(12) . . ?
C28 C29 C30 117.44(14) . . ?
C28 C29 C34 121.2(2) . . ?
C28 C29 C34A 125.8(7) . . ?
C30 C29 C34 121.3(3) . . ?
C30 C29 C34A 115.9(6) . . ?
C29 C30 H30 119.3 . . ?
C31 C30 C29 121.47(15) . . ?
C31 C30 H30 119.3 . . ?
C30 C31 H31 120.1 . . ?
C30 C31 C32 119.86(14) . . ?
C32 C31 H31 120.1 . . ?
C31 C32 H32 119.3 . . ?
C31 C32 C33 121.39(14) . . ?
C33 C32 H32 119.3 . . ?
C28 C33 C37 122.99(12) . . ?
C32 C33 C28 117.25(14) . . ?
C32 C33 C37 119.73(13) . . ?
C29 C34 H34 108.2 . . ?
C29 C34 C35 114.3(4) . . ?
C29 C34 C36 109.1(4) . . ?
C35 C34 H34 108.2 . . ?
C36 C34 H34 108.2 . . ?
C36 C34 C35 108.7(4) . . ?
C34 C35 H35A 109.5 . . ?
C34 C35 H35B 109.5 . . ?
C34 C35 H35C 109.5 . . ?
H35A C35 H35B 109.5 . . ?
H35A C35 H35C 109.5 . . ?
H35B C35 H35C 109.5 . . ?
C34 C36 H36A 109.5 . . ?
C34 C36 H36B 109.5 . . ?
C34 C36 H36C 109.5 . . ?
H36A C36 H36B 109.5 . . ?
H36A C36 H36C 109.5 . . ?
H36B C36 H36C 109.5 . . ?
C33 C37 H37 107.7 . . ?
C33 C37 C38 112.68(12) . . ?
C33 C37 C39 111.38(13) . . ?
C38 C37 H37 107.7 . . ?
C39 C37 H37 107.7 . . ?
C39 C37 C38 109.44(12) . . ?
C37 C38 H38A 109.5 . . ?
C37 C38 H38B 109.5 . . ?
C37 C38 H38C 109.5 . . ?
H38A C38 H38B 109.5 . . ?
H38A C38 H38C 109.5 . . ?
H38B C38 H38C 109.5 . . ?
C37 C39 H39A 109.5 . . ?
C37 C39 H39B 109.5 . . ?
C37 C39 H39C 109.5 . . ?
H39A C39 H39B 109.5 . . ?
H39A C39 H39C 109.5 . . ?
H39B C39 H39C 109.5 . . ?
H36D C36A H36E 109.5 . . ?
H36D C36A H36F 109.5 . . ?
H36E C36A H36F 109.5 . . ?
C34A C36A H36D 109.5 . . ?
C34A C36A H36E 109.5 . . ?
C34A C36A H36F 109.5 . . ?
H35D C35A H35E 109.5 . . ?
H35D C35A H35F 109.5 . . ?
H35E C35A H35F 109.5 . . ?
C34A C35A H35D 109.5 . . ?
C34A C35A H35E 109.5 . . ?
C34A C35A H35F 109.5 . . ?
C29 C34A H34A 106.5 . . ?
C36A C34A C29 117.1(12) . . ?
C36A C34A C35A 115.5(14) . . ?
C36A C34A H34A 106.5 . . ?
C35A C34A C29 103.9(9) . . ?
C35A C34A H34A 106.5 . . ?

loop_
_geom_bond_atom_site_label_1
_geom_bond_atom_site_label_2
_geom_bond_distance
_geom_bond_site_symmetry_2
_geom_bond_publ_flag
Ni1 Cl1 2.2332(4) . ?
Ni1 N1 1.9578(11) . ?
Ni1 C1 1.9081(13) . ?
Ni1 C13 1.8731(12) . ?
O1 C4 1.3741(17) . ?
O1 C12 1.433(2) . ?
N1 C7 1.3608(17) . ?
N1 C11 1.3447(18) . ?
N2 C13 1.3713(16) . ?
N2 C14 1.3965(16) . ?
N2 C28 1.4588(17) . ?
N3 C13 1.3733(16) . ?
N3 C15 1.3939(15) . ?
N3 C16 1.4557(16) . ?
C1 C2 1.4054(19) . ?
C1 C6 1.4090(17) . ?
C2 H2 0.9500 . ?
C2 C3 1.3876(19) . ?
C3 H3 0.9500 . ?
C3 C4 1.400(2) . ?
C4 C5 1.380(2) . ?
C5 H5 0.9500 . ?
C5 C6 1.4072(19) . ?
C6 C7 1.4586(19) . ?
C7 C8 1.3919(17) . ?
C8 H8 0.9500 . ?
C8 C9 1.381(2) . ?
C9 H9 0.9500 . ?
C9 C10 1.383(2) . ?
C10 H10 0.9500 . ?
C10 C11 1.3877(19) . ?
C11 H11 0.9500 . ?
C12 H12A 0.9800 . ?
C12 H12B 0.9800 . ?
C12 H12C 0.9800 . ?
C14 H14 0.9500 . ?
C14 C15 1.3381(19) . ?
C15 H15 0.9500 . ?
C16 C17 1.4109(18) . ?
C16 C21 1.4040(18) . ?
C17 C18 1.3968(19) . ?
C17 C22 1.5223(19) . ?
C18 H18 0.9500 . ?
C18 C19 1.382(2) . ?
C19 H19 0.9500 . ?
C19 C20 1.378(2) . ?
C20 H20 0.9500 . ?
C20 C21 1.4015(19) . ?
C21 C25 1.5187(18) . ?
C22 H22 1.0000 . ?
C22 C23 1.536(2) . ?
C22 C24 1.534(2) . ?
C23 H23A 0.9800 . ?
C23 H23B 0.9800 . ?
C23 H23C 0.9800 . ?
C24 H24A 0.9800 . ?
C24 H24B 0.9800 . ?
C24 H24C 0.9800 . ?
C25 H25 1.0000 . ?
C25 C26 1.535(2) . ?
C25 C27 1.5351(18) . ?
C26 H26A 0.9800 . ?
C26 H26B 0.9800 . ?
C26 H26C 0.9800 . ?
C27 H27A 0.9800 . ?
C27 H27B 0.9800 . ?
C27 H27C 0.9800 . ?
C28 C29 1.3986(19) . ?
C28 C33 1.4085(19) . ?
C29 C30 1.402(2) . ?
C29 C34 1.514(7) . ?
C29 C34A 1.543(19) . ?
C30 H30 0.9500 . ?
C30 C31 1.378(2) . ?
C31 H31 0.9500 . ?
C31 C32 1.387(2) . ?
C32 H32 0.9500 . ?
C32 C33 1.398(2) . ?
C33 C37 1.519(2) . ?
C34 H34 1.0000 . ?
C34 C35 1.554(8) . ?
C34 C36 1.536(5) . ?
C35 H35A 0.9800 . ?
C35 H35B 0.9800 . ?
C35 H35C 0.9800 . ?
C36 H36A 0.9800 . ?
C36 H36B 0.9800 . ?
C36 H36C 0.9800 . ?
C37 H37 1.0000 . ?
C37 C38 1.540(2) . ?
C37 C39 1.536(2) . ?
C38 H38A 0.9800 . ?
C38 H38B 0.9800 . ?
C38 H38C 0.9800 . ?
C39 H39A 0.9800 . ?
C39 H39B 0.9800 . ?
C39 H39C 0.9800 . ?
C36A H36D 0.9800 . ?
C36A H36E 0.9800 . ?
C36A H36F 0.9800 . ?
C36A C34A 1.474(13) . ?
C35A H35D 0.9800 . ?
C35A H35E 0.9800 . ?
C35A H35F 0.9800 . ?
C35A C34A 1.480(19) . ?
C34A H34A 1.0000 . ?

loop_
_geom_torsion_atom_site_label_1
_geom_torsion_atom_site_label_2
_geom_torsion_atom_site_label_3
_geom_torsion_atom_site_label_4
_geom_torsion
_geom_torsion_site_symmetry_1
_geom_torsion_site_symmetry_2
_geom_torsion_site_symmetry_3
_geom_torsion_site_symmetry_4
_geom_torsion_publ_flag
Ni1 N1 C7 C6 10.81(14) . . . . ?
Ni1 N1 C7 C8 -169.71(10) . . . . ?
Ni1 N1 C11 C10 169.66(11) . . . . ?
Ni1 C1 C2 C3 176.39(12) . . . . ?
Ni1 C1 C6 C5 -179.40(11) . . . . ?
Ni1 C1 C6 C7 -2.35(15) . . . . ?
Cl1 Ni1 C13 N2 71.00(11) . . . . ?
Cl1 Ni1 C13 N3 -112.16(11) . . . . ?
O1 C4 C5 C6 -178.42(15) . . . . ?
N1 C7 C8 C9 -1.4(2) . . . . ?
N2 C14 C15 N3 -0.59(14) . . . . ?
N2 C28 C29 C30 171.01(13) . . . . ?
N2 C28 C29 C34 -6.7(3) . . . . ?
N2 C28 C29 C34A -20.4(8) . . . . ?
N2 C28 C33 C32 -170.13(12) . . . . ?
N2 C28 C33 C37 11.75(19) . . . . ?
N3 C16 C17 C18 175.00(11) . . . . ?
N3 C16 C17 C22 -1.41(18) . . . . ?
N3 C16 C21 C20 -175.77(11) . . . . ?
N3 C16 C21 C25 1.59(18) . . . . ?
C1 Ni1 C13 N2 -104.17(12) . . . . ?
C1 Ni1 C13 N3 72.67(11) . . . . ?
C1 C2 C3 C4 2.2(2) . . . . ?
C1 C6 C7 N1 -5.60(17) . . . . ?
C1 C6 C7 C8 174.95(13) . . . . ?
C2 C1 C6 C5 -3.2(2) . . . . ?
C2 C1 C6 C7 173.89(12) . . . . ?
C2 C3 C4 O1 176.37(14) . . . . ?
C2 C3 C4 C5 -3.5(2) . . . . ?
C3 C4 C5 C6 1.4(2) . . . . ?
C4 C5 C6 C1 2.0(2) . . . . ?
C4 C5 C6 C7 -174.85(13) . . . . ?
C5 C6 C7 N1 171.47(13) . . . . ?
C5 C6 C7 C8 -8.0(2) . . . . ?
C6 C1 C2 C3 1.0(2) . . . . ?
C6 C7 C8 C9 178.01(13) . . . . ?
C7 N1 C11 C10 -2.0(2) . . . . ?
C7 C8 C9 C10 -1.2(2) . . . . ?
C8 C9 C10 C11 2.2(2) . . . . ?
C9 C10 C11 N1 -0.6(2) . . . . ?
C11 N1 C7 C6 -176.50(12) . . . . ?
C11 N1 C7 C8 2.98(19) . . . . ?
C12 O1 C4 C3 -177.33(17) . . . . ?
C12 O1 C4 C5 2.5(3) . . . . ?
C13 N2 C14 C15 0.92(15) . . . . ?
C13 N2 C28 C29 87.38(17) . . . . ?
C13 N2 C28 C33 -98.73(15) . . . . ?
C13 N3 C15 C14 0.08(14) . . . . ?
C13 N3 C16 C17 71.07(16) . . . . ?
C13 N3 C16 C21 -116.01(14) . . . . ?
C14 N2 C13 Ni1 176.59(9) . . . . ?
C14 N2 C13 N3 -0.83(13) . . . . ?
C14 N2 C28 C29 -107.48(14) . . . . ?
C14 N2 C28 C33 66.41(16) . . . . ?
C15 N3 C13 Ni1 -177.01(9) . . . . ?
C15 N3 C13 N2 0.46(13) . . . . ?
C15 N3 C16 C17 -96.05(14) . . . . ?
C15 N3 C16 C21 76.87(15) . . . . ?
C16 N3 C13 Ni1 14.91(18) . . . . ?
C16 N3 C13 N2 -167.62(11) . . . . ?
C16 N3 C15 C14 169.14(11) . . . . ?
C16 C17 C18 C19 -0.1(2) . . . . ?
C16 C17 C22 C23 91.85(16) . . . . ?
C16 C17 C22 C24 -143.48(14) . . . . ?
C16 C21 C25 C26 -106.63(15) . . . . ?
C16 C21 C25 C27 131.13(14) . . . . ?
C17 C16 C21 C20 -3.18(18) . . . . ?
C17 C16 C21 C25 174.18(12) . . . . ?
C17 C18 C19 C20 -1.0(2) . . . . ?
C18 C17 C22 C23 -84.47(16) . . . . ?
C18 C17 C22 C24 40.20(18) . . . . ?
C18 C19 C20 C21 0.1(2) . . . . ?
C19 C20 C21 C16 1.97(19) . . . . ?
C19 C20 C21 C25 -175.55(12) . . . . ?
C20 C21 C25 C26 70.71(15) . . . . ?
C20 C21 C25 C27 -51.53(17) . . . . ?
C21 C16 C17 C18 2.30(18) . . . . ?
C21 C16 C17 C22 -174.12(12) . . . . ?
C22 C17 C18 C19 176.38(13) . . . . ?
C28 N2 C13 Ni1 -17.34(19) . . . . ?
C28 N2 C13 N3 165.24(12) . . . . ?
C28 N2 C14 C15 -166.78(11) . . . . ?
C28 C29 C30 C31 -0.8(2) . . . . ?
C28 C29 C34 C35 126.9(4) . . . . ?
C28 C29 C34 C36 -111.2(3) . . . . ?
C28 C29 C34A C36A -132.0(11) . . . . ?
C28 C29 C34A C35A 99.3(12) . . . . ?
C28 C33 C37 C38 -106.83(15) . . . . ?
C28 C33 C37 C39 129.74(14) . . . . ?
C29 C28 C33 C32 3.6(2) . . . . ?
C29 C28 C33 C37 -174.47(13) . . . . ?
C29 C30 C31 C32 2.8(3) . . . . ?
C30 C29 C34 C35 -50.7(5) . . . . ?
C30 C29 C34 C36 71.1(5) . . . . ?
C30 C29 C34A C36A 36.8(17) . . . . ?
C30 C29 C34A C35A -91.9(11) . . . . ?
C30 C31 C32 C33 -1.6(3) . . . . ?
C31 C32 C33 C28 -1.6(2) . . . . ?
C31 C32 C33 C37 176.62(14) . . . . ?
C32 C33 C37 C38 75.10(18) . . . . ?
C32 C33 C37 C39 -48.33(18) . . . . ?
C33 C28 C29 C30 -2.5(2) . . . . ?
C33 C28 C29 C34 179.8(3) . . . . ?
C33 C28 C29 C34A 166.1(7) . . . . ?
C34 C29 C30 C31 176.9(3) . . . . ?
C34A C29 C30 C31 -170.5(7) . . . . ?
